data_2006081
loop_
_publ_author_name
'Barbati, S.'
'Siri, D.'
'Tordo, P.'
'Reboul, J.-P.'

_publ_contact_author
;
Jean Pierre Reboul
GERCTOP.
URA CNRS 1411
Facult\'e de Pharmacie
27, Boulevard Jean-Moulin
13385, Marseille-C\'edex 5
France
;
_publ_section_title
;
 (<i>N</i>-Hydroxy-2-m\'ethylpyrrolidin-2-yl)phosphonate de Di\'ethyle
;
_journal_issue 4
_journal_name_full 'Acta Crystallographica Section C'
_journal_page_first 461
_journal_page_last 463
_journal_paper_doi 10.1107/S0108270196014448
_journal_volume 53
_journal_year 1997
_chemical_formula_analytical 'C9 H20 N O4 P '
_chemical_formula_structural (HO)(NCH2CH2CH2C)(PO(OEt)2)
_chemical_formula_sum 'C9 H20 N O4 P'
_chemical_formula_weight 237.24
_chemical_melting_point 310.15
_chemical_name_systematic
;
[N-hydroxy-2-m\'ethylpyrrolidin-2-yl] phosphonate de
di\'ethyle
;
_space_group_IT_number 19
_symmetry_cell_setting orthorhombic
_symmetry_space_group_name_Hall 'P 2ac 2ab'
_symmetry_space_group_name_H-M 'P 21 21 21'
_cell_angle_alpha 90.00
_cell_angle_beta 90.00
_cell_angle_gamma 90.00
_cell_formula_units_Z 4
_cell_length_a 8.468(2)
_cell_length_b 9.778(3)
_cell_length_c 15.193(1)
_cell_measurement_reflns_used 25
_cell_measurement_temperature 293
_cell_measurement_theta_max 56.00
_cell_measurement_theta_min 2.00
_cell_volume 1258.0(5)
_computing_cell_refinement 'CAD-4 Software'
_computing_data_collection 'CAD-4 Software (Enraf-Nonius, 1977)'
_computing_data_reduction 'SDP (Frenz, 1978)'
_computing_molecular_graphics 'ORTEP (Johnson, 1965)'
_computing_publication_material 'Word 5.1a sur Macintoch IIvx'
_computing_structure_solution 'MULTAN80 (Main et al., 1980)'
_diffrn_ambient_temperature 293
_diffrn_measurement_device 'Enraf-Nonius CAD-4 '
_diffrn_measurement_method \q
_diffrn_radiation_monochromator graphite
_diffrn_radiation_source 'X-ray tube'
_diffrn_radiation_type 'Mo K\a'
_diffrn_radiation_wavelength 0.71069
_diffrn_reflns_av_R_equivalents 0.02
_diffrn_reflns_limit_h_max 10
_diffrn_reflns_limit_h_min -10
_diffrn_reflns_limit_k_max 12
_diffrn_reflns_limit_k_min 0
_diffrn_reflns_limit_l_max 18
_diffrn_reflns_limit_l_min 0
_diffrn_reflns_number 4112
_diffrn_reflns_reduction_process 'Programme SDP ENRAF NONIUS'
_diffrn_reflns_theta_max 56
_diffrn_reflns_theta_min 2
_diffrn_standards_decay_% 3
_diffrn_standards_interval_time 120
_diffrn_standards_number 3
_exptl_absorpt_coefficient_mu 0.22
_exptl_absorpt_correction_type none
_exptl_crystal_colour incolore
_exptl_crystal_density_diffrn 1.252
_exptl_crystal_density_meas 1.25(1)
_exptl_crystal_density_method flottaison
_exptl_crystal_description 'petit prisme'
_exptl_crystal_F_000 512
_exptl_crystal_size_max 0.5
_exptl_crystal_size_mid 0.4
_exptl_crystal_size_min 0.3
_refine_diff_density_max .2
_refine_diff_density_min -.2
_refine_ls_extinction_method none
_refine_ls_goodness_of_fit_all .21
_refine_ls_goodness_of_fit_obs .21
_refine_ls_hydrogen_treatment constr
_refine_ls_matrix_type full
_refine_ls_number_constraints 0
_refine_ls_number_parameters 136
_refine_ls_number_reflns 1133
_refine_ls_number_restraints 0
_refine_ls_restrained_S_all 0.819
_refine_ls_restrained_S_obs 0.81
_refine_ls_R_factor_all .033
_refine_ls_R_factor_obs .033
_refine_ls_shift/esd_max .3
_refine_ls_structure_factor_coef F
_refine_ls_weighting_details 'w = 1/\s'
_refine_ls_weighting_scheme calc
_refine_ls_wR_factor_all .032
_refine_ls_wR_factor_obs .032
_reflns_number_observed 1441
_reflns_number_total 2922
_reflns_observed_criterion 'I > 3\s(I)'
_cod_data_source_file pa1234.cif
_cod_data_source_block barbati
_cod_depositor_comments
;
The following automatic conversions were performed:

'_chemical_melting_point' value '37 C' was changed to '310.15' - it
was converted from degrees Celsius(C) to Kelvins(K).

Automatic conversion script
Id: cif_fix_values 1715 2011-07-08 13:25:40Z adriana 

The following automatic conversions were performed:

'_refine_ls_weighting_scheme' value 'calc w = 1/\s' was changed to
'calc'. New tag '_refine_ls_weighting_details' was created. The value
of the new tag was set to 'w = 1/\s'.

Automatic conversion script
Id: cif_fix_values 3143 2015-03-26 13:38:13Z robertas 
;
_cod_original_cell_volume 1258.0(10)
_cod_original_formula_sum 'C9 H20 N O4 P '
_cod_database_code 2006081
_cod_database_fobs_code 2006081

loop_
_symmetry_equiv_pos_as_xyz
'x, y, z'
'1/2-x, -y,1/2+z'
1/2+x,1/2-y,-z
-x,1/2+y,1/2-z

loop_
_atom_site_aniso_label
_atom_site_aniso_U_11
_atom_site_aniso_U_12
_atom_site_aniso_U_13
_atom_site_aniso_U_22
_atom_site_aniso_U_23
_atom_site_aniso_U_33
_atom_site_aniso_type_symbol
C1 0.045(2) 0.005(2) 0.007(2) 0.035(1) 0.002(2) 0.075(2) C
C2 0.063(2) 0.008(2) -0.019(2) 0.053(2) 0.003(2) 0.093(2) C
C3 0.065(1) 0.001(1) 0.021(2) 0.041(1) 0.022(1) 0.114(2) C
C4 0.079(3) -0.004(2) -0.019(2) 0.052(2) -0.011(2) 0.099(3) C
C5 0.064(2) 0.002(2) 0.032(2) 0.060(2) 0.011(3) 0.114(3) C
C6 0.076(3) 0.023(2) -0.009(2) 0.075(2) -0.006(2) 0.089(3) C
C61 0.133(4) 0.046(3) -0.021(3) 0.081(3) -0.001(3) 0.089(3) C
C7 0.083(3) -0.007(2) 0.014(3) 0.063(2) -0.022(2) 0.108(3) C
C71 0.106(4) -0.002(3) 0.021(3) 0.065(2) -0.032(3) 0.123(3) C
P 0.0500(4) 0.0004(5) 0.0043(5) 0.0434(4) -0.0020(5) 0.0629(4) P
O1 0.059(1) -0.017(1) 0.010(1) 0.055(1) -0.005(1) 0.073(1) O
O2 0.064(1) 0.000(1) 0.007(2) 0.051(1) -0.016(1) 0.093(2) O
O3 0.065(1) 0.001(1) 0.021(2) 0.041(1) 0.022(1) 0.114(2) O
O4 0.068(1) 0.022(1) 0.003(1) 0.079(2) -0.001(1) 0.065(1) O
N 0.051(2) -0.000(1) 0.005(2) 0.035(1) 0.007(1) 0.080(2) N

loop_
_atom_site_label
_atom_site_fract_x
_atom_site_fract_y
_atom_site_fract_z
_atom_site_B_iso_or_equiv
_atom_site_thermal_displace_type
_atom_site_calc_flag
_atom_site_type_symbol
C1 0.3007(4) 0.5357(3) 0.7257(2) 4.08(7) Beq d C
C2 0.3733(5) 0.4600(4) 0.8056(3) 5.49(8) Beq d C
C3 0.3383(5) 0.5502(5) 0.8852(3) 6.6(1) Beq d C
C4 0.3337(5) 0.6918(4) 0.8440(3) 6.1(1) Beq d C
C5 0.4208(5) 0.5573(4) 0.6515(3) 6.3(1) Beq d C
C6 -0.0889(5) 0.6100(4) 0.6207(3) 6.3(1) Beq d C
C61 -0.1044(6) 0.6998(3) 0.5457(3) 8.0(1) Beq d C
C7 0.1013(5) 0.2111(4) 0.6060(3) 6.7(1) Beq d C
C71 0.1954(6) 0.0983(4) 0.5774(3) 7.8(1) Beq d C
P 0.1262(1) 0.4463(1) 0.6895(1) 4.11(2) Beq d P
O1 0.0146(3) 0.4148(2) 0.7605(2) 4.91(5) Beq d O
O2 0.0511(3) 0.5279(3) 0.6116(2) 5.59(6) Beq d O
O3 0.1997(3) 0.3182(2) 0.6420(2) 5.46(6) Beq d O
O4 0.2568(3) 0.7785(2) 0.7059(2) 5.81(6) Beq d O
N 0.2401(3) 0.6659(3) 0.7656(2) 4.39(6) Beq d N
H21 0.4962 0.4498 0.8002 ? ? ? H
H22 0.3288 0.3630 0.8138 ? ? ? H
H31 0.4171 0.5411 0.9358 ? ? ? H
H32 0.2261 0.5251 0.9120 ? ? ? H
H41 0.2817 0.7647 0.8857 ? ? ? H
H42 0.4461 0.7266 0.8308 ? ? ? H
H51 0.4597 0.4674 0.6257 ? ? ? H
H52 0.3722 0.6150 0.6010 ? ? ? H
H53 0.5188 0.6114 0.6741 ? ? ? H
H61 -0.0887 0.6645 0.6774 ? ? ? H
H62 -0.1890 0.5465 0.6215 ? ? ? H
H611 -0.2010 0.7594 0.5492 ? ? ? H
H612 -0.0046 0.7630 0.5440 ? ? ? H
H613 -0.1049 0.6450 0.4881 ? ? ? H
H71 0.0366 0.2490 0.5512 ? ? ? H
H72 0.0173 0.1780 0.6503 ? ? ? H
H711 0.1304 0.0205 0.5496 ? ? ? H
H712 0.2771 0.1298 0.5303 ? ? ? H
H713 0.2578 0.0588 0.6294 ? ? ? H
H04 0.1659 0.8339 0.7226 ? ? ? H

loop_
_atom_type_symbol
_atom_type_scat_dispersion_real
_atom_type_scat_dispersion_imag
_atom_type_scat_source
P .009 .095 International_Tables_Vol_IV_Table_2.3.1
O .008 .006 International_Tables_Vol_IV_Table_2.3.1
N .004 .003 International_Tables_Vol_IV_Table_2.3.1
C .002 .002 International_Tables_Vol_IV_Table_2.3.1
H .000 .000 International_Tables_Vol_IV_Table_2.3.1

loop_
_geom_angle_atom_site_label_1
_geom_angle_atom_site_label_2
_geom_angle_atom_site_label_3
_geom_angle
_geom_angle_publ_flag
C1 P O1 113.9(2) yes
C1 P O2 108.5(2) yes
C1 P O3 101.60(10) yes
C1 N C4 107.0(3) yes
C1 N O4 111.2(2) yes
O1 P O2 113.7(2) yes
O1 P O3 115.2(2) yes
O2 P O3 102.7(2) yes
C4 N O4 109.3(3) yes
P C1 C2 109.4(2) yes
N C1 C2 103.0(3) yes
P C1 C5 112.7(2) yes
N C1 C5 114.0(3) yes
P C1 N 104.7(2) yes
C2 C1 C5 112.3(3) yes
P O2 C6 123.2(3) yes
C1 C2 C3 105.5(3) yes
P O3 C7 121.5(2) yes
C2 C3 C4 101.8(3) yes
N C4 C3 101.1(3) yes
O2 C6 C61 109.8(3) yes
O3 C7 C71 110.7(3) yes

loop_
_geom_bond_atom_site_label_1
_geom_bond_site_symmetry_1
_geom_bond_atom_site_label_2
_geom_bond_site_symmetry_2
_geom_bond_distance
_geom_bond_publ_flag
P . C1 . 1.803(3) yes
N . C1 . 1.501(4) yes
N . C4 . 1.453(5) yes
P . O1 . 1.467(3) yes
P . O2 . 1.563(3) yes
P . O3 . 1.574(3) yes
N . O4 . 1.433(4) yes
C1 . C2 . 1.549(5) yes
C1 . C5 . 1.533(5) yes
C2 . C3 . 1.526(6) yes
O2 . C6 . 1.438(5) yes
C3 . C4 . 1.520(6) yes
O3 . C7 . 1.446(5) yes
C6 . C61 . 1.445(6) yes
C7 . C71 . 1.428(6) yes

loop_
_geom_torsion_atom_site_label_1
_geom_torsion_atom_site_label_2
_geom_torsion_atom_site_label_3
_geom_torsion_atom_site_label_4
_geom_torsion
_geom_torsion_publ_flag
N C1 P O1 -60.0(2) yes
N C1 P O2 67.8(2) yes
N C1 P O3 175.6(2) yes
P C1 N C4 139.9(3) yes
P C1 N O4 -100.8(2) yes
P C1 C2 C3 -107.5(3) yes
N C1 C2 C3 3.4(2) yes
P O2 C6 C61 164.7(3) yes
P O3 C7 C71 -172.1(3) yes
N C4 C3 C2 44.6(2) yes
O1 P C1 C2 49.9(2) yes
O1 P C1 C5 175.5(3) yes
C1 P O2 C6 -104.7(2) yes
O1 P O2 C6 23.1(2) yes
C1 P O3 C7 176.4(2) yes
O1 P O3 C7 52.8(2) yes
C1 N C4 C3 -44.3(2) yes
C1 C2 C3 C4 -29.2(2) yes
O2 P C1 C5 -56.7(2) yes
O2 P O3 C7 -71.4(2) yes
C2 C1 P O2 177.6(2) yes
C2 C1 P O3 -74.6(2) yes
C2 C1 N C4 25.5(2) yes
C2 C1 N O4 144.8(3) yes
O3 P C1 C5 51.1(2) yes
O3 P O2 C6 148.2(2) yes
C3 C2 C1 C5 126.5(3) yes
C3 C4 N O4 -164.9(3) yes
C4 N C1 C5 -96.4(3) yes
O4 N C1 C5 22.9(2) yes
